data_4130735
loop_
_publ_author_name
'Sawano, Takahiro'
'Lin, Zekai'
'Boures, Dean'
'An, Bing'
'Wang, Cheng'
'Lin, Wenbin'

_publ_section_title
;
 Metal-Organic Frameworks Stabilize Mono(phosphine)-Metal Complexes for
 Broad-Scope Catalytic Reactions.
;
_journal_issue 31
_journal_name_full 'Journal of the American Chemical Society'
_journal_page_first 9783
_journal_page_last 9786
_journal_paper_doi 10.1021/jacs.6b06239
_journal_volume 138
_journal_year 2016
_chemical_formula_moiety '0.01(C184 H128 Cl4 O34 P4 Rh4 Zr6)'
_chemical_formula_sum 'C2.48 H1.71 Cl0.05 O0.45 P0.05 Rh0.05 Zr0.08'
_chemical_formula_weight 55.09
_space_group_crystal_system triclinic
_space_group_IT_number 2
_space_group_name_Hall '-P 1'
_space_group_name_H-M_alt 'P -1'
_atom_sites_solution_hydrogens geom
_audit_creation_date 2016-04-11
_audit_creation_method
;
Olex2 1.2
(compiled 2016.02.19 svn.r3266 for OlexSys, GUI svn.r5155)
;
_cell_angle_alpha 109.155(9)
_cell_angle_beta 103.794(9)
_cell_angle_gamma 99.700(10)
_cell_formula_units_Z 75
_cell_length_a 18.126(14)
_cell_length_b 20.015(15)
_cell_length_c 21.790(16)
_cell_measurement_reflns_used 775
_cell_measurement_temperature 100(2)
_cell_measurement_theta_max 7.4549
_cell_measurement_theta_min 2.2323
_cell_volume 6985(9)
_computing_molecular_graphics 'Olex2 (Dolomanov et al., 2009)'
_computing_publication_material 'Olex2 (Dolomanov et al., 2009)'
_computing_structure_refinement 'XL (Sheldrick, 2008)'
_diffrn_ambient_temperature 100.0
_diffrn_measured_fraction_theta_full 0.046
_diffrn_measured_fraction_theta_max 0.928
_diffrn_measurement_device_type 'synchrotron, beamline 15-ID, APEX2 detector'
_diffrn_measurement_method 'phi scans'
_diffrn_radiation_type synchrotron
_diffrn_radiation_wavelength 0.41328
_diffrn_reflns_av_R_equivalents 0.1223
_diffrn_reflns_av_unetI/netI 0.1373
_diffrn_reflns_Laue_measured_fraction_full 0.046
_diffrn_reflns_Laue_measured_fraction_max 0.928
_diffrn_reflns_limit_h_max 14
_diffrn_reflns_limit_h_min -14
_diffrn_reflns_limit_k_max 15
_diffrn_reflns_limit_k_min -15
_diffrn_reflns_limit_l_max 16
_diffrn_reflns_limit_l_min -16
_diffrn_reflns_number 23017
_diffrn_reflns_point_group_measured_fraction_full 0.046
_diffrn_reflns_point_group_measured_fraction_max 0.928
_diffrn_reflns_theta_full 26.000
_diffrn_reflns_theta_max 9.251
_diffrn_reflns_theta_min 0.650
_diffrn_source 'synchrotron radiation'
_exptl_absorpt_coefficient_mu 0.650
_exptl_crystal_colour colorless
_exptl_crystal_density_diffrn 0.982
_exptl_crystal_description needle
_exptl_crystal_F_000 2064
_refine_diff_density_max 2.156
_refine_diff_density_min -1.273
_refine_diff_density_rms 0.146
_refine_ls_extinction_method none
_refine_ls_goodness_of_fit_ref 1.113
_refine_ls_hydrogen_treatment constr
_refine_ls_matrix_type full
_refine_ls_number_parameters 469
_refine_ls_number_reflns 6396
_refine_ls_number_restraints 450
_refine_ls_restrained_S_all 1.092
_refine_ls_R_factor_all 0.1636
_refine_ls_R_factor_gt 0.1189
_refine_ls_shift/su_max 0.003
_refine_ls_shift/su_mean 0.000
_refine_ls_structure_factor_coef Fsqd
_refine_ls_weighting_details 'w=1/[\s^2^(Fo^2^)+(0.2000P)^2^] where P=(Fo^2^+2Fc^2^)/3'
_refine_ls_weighting_scheme calc
_refine_ls_wR_factor_gt 0.3042
_refine_ls_wR_factor_ref 0.3358
_reflns_Friedel_coverage 0.000
_reflns_number_gt 3699
_reflns_number_total 6396
_reflns_threshold_expression 'I > 2\s(I)'
_cod_data_source_file ja6b06239_si_001.cif
_cod_data_source_block p-1_a
_cod_database_code 4130735
_shelxl_version_number 2013-4
_shelx_space_group_comment
;
The symmetry employed for this shelxl refinement is uniquely defined
by the following loop, which should always be used as a source of
symmetry information in preference to the above space-group names.
They are only intended as comments.
;
_olex2_refinement_description
;
1. Fixed Uiso
 At 1.2 times of:
  All C(H) groups, {C52,H52,C48,H48} of C51, All C(H,H) groups
 At 1.5 times of:
  All C(O) groups
2. Restrained distances
 C74-C79
 1.6 with sigma of 0.02
 C74-C71
 1.6 with sigma of 0.02
 C79-C80
 1.55 with sigma of 0.02
 C71-C02X
 1.55 with sigma of 0.02
 C72-C73
 1.6 with sigma of 0.02
 O1-C2
 1.32 with sigma of 0.02
 C2-O39
 1.32 with sigma of 0.02
 O1-O39
 2.23 with sigma of 0.02
3. Rigid bond restraints
 All non-hydrogen atoms
 with sigma for 1-2 distances of 0.01 and sigma for 1-3 distances of 0.01
4. Uiso/Uaniso restraints and constraints
All non-hydrogen atoms have similar U: within 2A with sigma of 0.04 and sigma
for terminal atoms of 0.08
Uanis(O15) = Uanis(O16) = Uanis(Zr2)
Uanis(O7) = Uanis(O8)
5. Rigid body (RIGU) restrains
 All non-hydrogen atoms
 with sigma for 1-2 distances of 0.004 and sigma for 1-3 distances of 0.004
6.a Ternary CH refined with riding coordinates:
 C02X(H02X), C039(H039), C65(H65), C66(H66), C67(H67), C68(H68), C69(H69),
 C71(H71), C72(H72), C73(H73), C79(H79), C80(H80)
6.b Secondary CH2 refined with riding coordinates:
 C70(H70A,H70B), C74(H74A,H74B)
6.c Aromatic/amide H refined with riding coordinates:
 C3(H3), C5(H5), C6(H6), C4(H4), C02O(H02O), C02U(H02U), C03A(H03A),
 C03M(H03M), C9(H9), C10(H10), C11(H11), C12(H12), C025(H025), C02Q(H02Q),
 C038(H038), C028(H028), C17(H17), C18(H18), C16(H16), C15(H15), C24(H24),
 C22(H22), C21(H21), C25(H25), C28(H28), C29(H29), C31(H31), C32(H32), C36(H36),
  C37(H37), C34(H34), C35(H35), C42(H42), C46(H46), C44(H44), C43(H43),
 C52(H52), C48(H48), C49(H49), C50(H50), C54(H54), C56(H56), C57(H57), C55(H55),
  C60(H60), C61(H61), C63(H63), C64(H64)
6.d Fitted hexagon refined as free rotating group:
 C1AA(C3,C5,C7,C6,C4), C02K(C02O,C02U,C02V,C03A,C03M), C016(C025,C02Q,C02R,
 C038,C028), C17(C18,C19,C16,C15,C14), C24(C23,C22,C21,C20,C25), C36(C37,C38,
 C34,C35,C33), C41(C42,C46,C45,C44,C43), C51(C52,C48,C47,C49,C50), C53(C54,C56,
 C58,C57,C55)
;
_olex2_submission_special_instructions 'No special instructions were received'

loop_
_space_group_symop_operation_xyz
'x, y, z'
'-x, -y, -z'

loop_
_atom_site_label
_atom_site_type_symbol
_atom_site_fract_x
_atom_site_fract_y
_atom_site_fract_z
_atom_site_U_iso_or_equiv
_atom_site_adp_type
_atom_site_occupancy
_atom_site_site_symmetry_order
_atom_site_calc_flag
_atom_site_refinement_flags_posn
_atom_site_refinement_flags_adp
_atom_site_disorder_assembly
_atom_site_disorder_group
Rh1 Rh 0.9207(2) 0.9071(2) 0.3474(2) 0.1243(16) Uani 1 1 d . U . .
Rh2 Rh 0.5586(2) 0.2701(3) 0.5477(2) 0.1521(19) Uani 1 1 d . U . .
Zr1 Zr -0.07441(14) 0.36712(13) -0.05739(13) 0.0422(11) Uani 1 1 d . U . .
Zr2 Zr -0.00075(14) 0.49645(13) 0.11132(14) 0.0420(10) Uani 1 1 d . U . .
Zr3 Zr 0.12812(14) 0.46769(14) 0.01423(13) 0.0429(11) Uani 1 1 d . U . .
Cl1 Cl 0.5832(11) 0.2291(12) 0.4433(10) 0.246(9) Uani 1 1 d . U . .
Cl2 Cl 1.0173(6) 1.0216(6) 0.4130(6) 0.117(4) Uani 1 1 d . U A -1
P1 P 0.4259(6) 0.2461(6) 0.5085(5) 0.082(3) Uani 1 1 d . U . .
P2 P 0.8296(5) 0.9600(5) 0.3077(5) 0.068(3) Uani 1 1 d . U . .
O1 O -0.0438(10) 0.2680(10) -0.0803(11) 0.064(5) Uani 1 1 d D U . .
C2 C -0.0269(18) 0.238(2) -0.1356(15) 0.110(12) Uiso 1 1 d D U . .
O39 O 0.0501(17) 0.2522(18) -0.1263(16) 0.165 Uiso 1 1 d DR U . .
O2 O 0.1475(10) 0.3535(9) -0.0170(9) 0.046(4) Uani 1 1 d . U . .
O3 O 0.0273(10) 0.4168(10) -0.0775(10) 0.055(4) Uani 1 1 d . U . .
O4 O -0.0988(10) 0.4472(10) 0.0216(10) 0.061(4) Uani 1 1 d . U . .
O5 O 0.0277(10) 0.4122(9) 0.0359(9) 0.043(3) Uani 1 1 d . U . .
O6 O 0.1006(10) 0.5442(9) 0.0908(10) 0.055(3) Uani 1 1 d . U . .
O7 O 0.2431(9) 0.5543(10) 0.0639(9) 0.042(4) Uani 1 1 d . U . .
O8 O 0.2040(10) 0.6648(9) 0.0940(9) 0.042(4) Uani 1 1 d . U . .
O9 O 0.1801(10) 0.4498(10) 0.1074(10) 0.053(4) Uani 1 1 d . U . .
O10 O 0.0985(10) 0.4675(9) 0.1718(9) 0.046(4) Uani 1 1 d . U . .
O11 O 0.1825(11) 0.4522(11) 0.9297(13) 0.070(7) Uani 1 1 d . U . .
O12 O 0.1018(12) 0.4756(10) 0.8488(10) 0.058(6) Uani 1 1 d . U . .
O13 O 0.8880(11) 1.3146(10) 0.8243(11) 0.059(6) Uani 1 1 d . U . .
O14 O 0.9427(11) 1.4026(10) 0.7902(9) 0.052(6) Uani 1 1 d . U . .
O15 O 0.9434(10) 1.3929(10) 0.1222(9) 0.0420(10) Uani 1 1 d . U . .
O16 O 0.8907(10) 1.3100(9) 0.0104(11) 0.0420(10) Uani 1 1 d . U . .
C0AA C 0.9107(18) 1.3315(18) 0.070(2) 0.060(8) Uiso 1 1 d . U . .
C00Y C 0.161(2) 0.4621(15) 0.882(2) 0.034(9) Uiso 1 1 d . U . .
C1AA C 0.8986(17) 1.2688(15) 0.1021(17) 0.107(12) Uiso 1 1 d . U . .
C3 C 0.9402(15) 1.2827(13) 0.1694(16) 0.140(15) Uiso 1 1 d G U . .
H3 H 0.9759 1.3295 0.1977 0.167 Uiso 1 1 calc R . . .
C5 C 0.9295(17) 1.2282(19) 0.1953(12) 0.146(16) Uiso 1 1 d G U . .
H5 H 0.9579 1.2377 0.2414 0.175 Uiso 1 1 calc R . . .
C7 C 0.8773(18) 1.1598(16) 0.1539(18) 0.124(14) Uiso 1 1 d G U . .
C6 C 0.8357(15) 1.1458(13) 0.0866(17) 0.140(15) Uiso 1 1 d G U . .
H6 H 0.8000 1.0990 0.0583 0.168 Uiso 1 1 calc R . . .
C4 C 0.8463(16) 1.2003(18) 0.0607(12) 0.136(15) Uiso 1 1 d G U . .
H4 H 0.8179 1.1908 0.0146 0.163 Uiso 1 1 calc R . . .
C02K C 0.185(2) -0.0382(15) 0.2942(15) 0.193(18) Uiso 1 1 d . U . .
C02O C 0.2110(13) -0.082(2) 0.244(2) 0.152(16) Uiso 1 1 d G U . .
H02O H 0.2648 -0.0699 0.2463 0.183 Uiso 1 1 calc R . . .
C02U C 0.158(2) -0.1442(17) 0.1908(16) 0.146(16) Uiso 1 1 d G U . .
H02U H 0.1756 -0.1742 0.1566 0.175 Uiso 1 1 calc R . . .
C02V C 0.0793(18) -0.1622(13) 0.1875(14) 0.095(12) Uiso 1 1 d G U . .
C03A C 0.0536(15) -0.1182(19) 0.2376(18) 0.135(15) Uiso 1 1 d G U . .
H03A H -0.0002 -0.1306 0.2354 0.162 Uiso 1 1 calc R . . .
C03M C 0.107(2) -0.0563(18) 0.2909(15) 0.186(19) Uiso 1 1 d G U . .
H03M H 0.0890 -0.0262 0.3251 0.224 Uiso 1 1 calc R . . .
C02X C 0.686(3) 0.365(3) 0.615(3) 0.189(19) Uiso 1 1 d D U . .
H02X H 0.7179 0.3913 0.5930 0.227 Uiso 1 1 calc R . . .
C8 C 0.867(3) 1.105(3) 0.181(3) 0.135(14) Uiso 1 1 d . U . .
C9 C 0.924(3) 1.090(2) 0.224(2) 0.130(15) Uiso 1 1 d . U . .
H9 H 0.9779 1.1141 0.2329 0.155 Uiso 1 1 calc R . . .
C10 C 0.794(3) 1.059(3) 0.176(3) 0.144(16) Uiso 1 1 d . U . .
H10 H 0.7498 1.0609 0.1435 0.173 Uiso 1 1 calc R . . .
C11 C 0.773(2) 1.012(2) 0.208(2) 0.096(12) Uiso 1 1 d . U . .
H11 H 0.7208 0.9860 0.2005 0.115 Uiso 1 1 calc R . . .
C12 C 0.909(3) 1.043(2) 0.256(2) 0.129(15) Uiso 1 1 d . U . .
H12 H 0.9525 1.0335 0.2832 0.154 Uiso 1 1 calc R . . .
C13 C 0.834(2) 1.008(2) 0.249(2) 0.094(11) Uiso 1 1 d . U . .
C016 C 0.3630(15) 0.1510(12) 0.4588(12) 0.082(10) Uiso 1 1 d . U . .
C025 C 0.2861(18) 0.1344(15) 0.4605(13) 0.120(14) Uiso 1 1 d G U . .
H025 H 0.2718 0.1650 0.4969 0.144 Uiso 1 1 calc R . . .
C02Q C 0.2301(12) 0.0729(17) 0.4091(17) 0.125(14) Uiso 1 1 d G U . .
H02Q H 0.1775 0.0615 0.4103 0.150 Uiso 1 1 calc R . . .
C02R C 0.2510(17) 0.0280(13) 0.3560(14) 0.155(16) Uiso 1 1 d G U . .
C038 C 0.328(2) 0.0447(15) 0.3542(13) 0.158(17) Uiso 1 1 d G U . .
H038 H 0.3421 0.0140 0.3179 0.190 Uiso 1 1 calc R . . .
C028 C 0.3838(13) 0.1062(16) 0.4056(16) 0.099(12) Uiso 1 1 d G U . .
H028 H 0.4364 0.1176 0.4044 0.118 Uiso 1 1 calc R . . .
C17 C 0.8298(12) 1.0146(10) 0.4411(14) 0.073(10) Uiso 1 1 d . U . .
H17 H 0.8364 0.9676 0.4380 0.087 Uiso 1 1 calc R . . .
C18 C 0.8271(13) 1.0640(14) 0.5021(11) 0.093(12) Uiso 1 1 d G U . .
H18 H 0.8318 1.0508 0.5407 0.112 Uiso 1 1 calc R . . .
C19 C 0.8174(13) 1.1327(13) 0.5067(11) 0.091(11) Uiso 1 1 d G U . .
C16 C 0.8105(13) 1.1521(10) 0.4503(15) 0.101(12) Uiso 1 1 d G U . .
H16 H 0.8039 1.1990 0.4534 0.122 Uiso 1 1 calc R . . .
C15 C 0.8133(13) 1.1027(14) 0.3893(12) 0.103(13) Uiso 1 1 d G U . .
H15 H 0.8085 1.1159 0.3507 0.123 Uiso 1 1 calc R . . .
C14 C 0.8229(12) 1.0339(12) 0.3847(10) 0.066(9) Uiso 1 1 d G U . .
C24 C 0.8294(12) 1.2191(13) 0.6912(11) 0.057(9) Uiso 1 1 d . U . .
H24 H 0.8133 1.2036 0.7240 0.068 Uiso 1 1 calc R . . .
C23 C 0.8735(12) 1.2908(11) 0.7107(9) 0.056(9) Uiso 1 1 d G U . .
C22 C 0.8969(12) 1.3134(10) 0.6628(14) 0.085(11) Uiso 1 1 d G U . .
H22 H 0.9271 1.3624 0.6762 0.101 Uiso 1 1 calc R . . .
C21 C 0.8762(14) 1.2642(15) 0.5954(12) 0.118(14) Uiso 1 1 d G U . .
H21 H 0.8923 1.2796 0.5626 0.142 Uiso 1 1 calc R . . .
C20 C 0.8321(14) 1.1925(13) 0.5759(9) 0.089(11) Uiso 1 1 d G U . .
C25 C 0.8087(11) 1.1699(9) 0.6238(12) 0.073(10) Uiso 1 1 d G U . .
H25 H 0.7785 1.1209 0.6105 0.087 Uiso 1 1 calc R . . .
C26 C 0.905(2) 1.340(2) 0.7850(19) 0.058(9) Uiso 1 1 d . U . .
C27 C 0.7228(17) 0.9020(16) 0.2681(17) 0.051(8) Uiso 1 1 d . U . .
C28 C 0.707(2) 0.843(2) 0.202(2) 0.095(12) Uiso 1 1 d . U . .
H28 H 0.7457 0.8381 0.1799 0.114 Uiso 1 1 calc R . . .
C29 C 0.631(2) 0.7937(19) 0.1728(19) 0.081(11) Uiso 1 1 d . U . .
H29 H 0.6170 0.7538 0.1300 0.098 Uiso 1 1 calc R . . .
C30 C 0.576(2) 0.8052(19) 0.2089(19) 0.075(10) Uiso 1 1 d . U . .
C31 C 0.589(2) 0.867(2) 0.273(2) 0.100(12) Uiso 1 1 d . U . .
H31 H 0.5482 0.8761 0.2927 0.120 Uiso 1 1 calc R . . .
C32 C 0.666(3) 0.912(2) 0.302(2) 0.122(14) Uiso 1 1 d . U . .
H32 H 0.6802 0.9500 0.3454 0.146 Uiso 1 1 calc R . . .
C36 C 0.4314(15) 0.7932(9) 0.1850(12) 0.091(12) Uiso 1 1 d . U . .
H36 H 0.4415 0.8449 0.2069 0.109 Uiso 1 1 calc R . . .
C37 C 0.3543(12) 0.7489(13) 0.1574(13) 0.092(12) Uiso 1 1 d G U . .
H37 H 0.3117 0.7704 0.1603 0.111 Uiso 1 1 calc R . . .
C38 C 0.3396(10) 0.6733(12) 0.1254(12) 0.062(10) Uiso 1 1 d G U . .
C34 C 0.4020(13) 0.6419(9) 0.1211(11) 0.059(10) Uiso 1 1 d G U . .
H34 H 0.3919 0.5902 0.0992 0.071 Uiso 1 1 calc R . . .
C35 C 0.4791(11) 0.6862(12) 0.1488(12) 0.074(11) Uiso 1 1 d G U . .
H35 H 0.5217 0.6647 0.1458 0.089 Uiso 1 1 calc R . . .
C33 C 0.4938(10) 0.7618(12) 0.1807(12) 0.057(9) Uiso 1 1 d G U . .
C039 C 0.888(3) 0.793(3) 0.400(3) 0.168(16) Uiso 1 1 d . U . .
H039 H 0.8624 0.7859 0.4345 0.202 Uiso 1 1 calc R . . .
C39 C 0.2510(18) 0.6244(19) 0.0889(16) 0.046(8) Uiso 1 1 d . U . .
C40 C 0.1620(18) 0.4497(15) 0.1608(17) 0.041(8) Uiso 1 1 d . U . .
C41 C 0.2101(14) 0.4314(12) 0.2178(12) 0.063(10) Uiso 1 1 d . U . .
C42 C 0.1868(12) 0.4342(13) 0.2747(15) 0.135(15) Uiso 1 1 d G U . .
H42 H 0.1437 0.4535 0.2816 0.161 Uiso 1 1 calc R . . .
C46 C 0.2266(16) 0.4087(13) 0.3215(11) 0.104(13) Uiso 1 1 d G U . .
H46 H 0.2107 0.4106 0.3603 0.125 Uiso 1 1 calc R . . .
C45 C 0.2897(15) 0.3805(13) 0.3113(13) 0.096(12) Uiso 1 1 d G U . .
C44 C 0.3130(13) 0.3778(13) 0.2544(16) 0.136(15) Uiso 1 1 d G U . .
H44 H 0.3561 0.3585 0.2475 0.163 Uiso 1 1 calc R . . .
C43 C 0.2732(16) 0.4032(14) 0.2076(12) 0.144(16) Uiso 1 1 d G U . .
H43 H 0.2892 0.4014 0.1687 0.172 Uiso 1 1 calc R . . .
C51 C 0.3879(18) 0.2904(13) 0.4502(12) 0.084(10) Uiso 1 1 d . U . .
C52 C 0.4368(12) 0.3257(13) 0.4235(13) 0.101 Uiso 1 1 d G U . .
H52 H 0.4918 0.3297 0.4371 0.101 Uiso 1 1 calc R . . .
C48 C 0.4054(16) 0.3552(13) 0.3770(13) 0.101 Uiso 1 1 d G U . .
H48 H 0.4389 0.3794 0.3587 0.101 Uiso 1 1 calc R . . .
C47 C 0.3250(17) 0.3493(14) 0.3571(13) 0.103(12) Uiso 1 1 d G U . .
C49 C 0.2761(12) 0.3140(16) 0.3838(16) 0.181(18) Uiso 1 1 d G U . .
H49 H 0.2212 0.3100 0.3703 0.217 Uiso 1 1 calc R . . .
C50 C 0.3075(16) 0.2845(15) 0.4304(15) 0.168(17) Uiso 1 1 d G U . .
H50 H 0.2740 0.2603 0.4486 0.201 Uiso 1 1 calc R . . .
C53 C 0.3910(14) 0.2905(16) 0.5787(13) 0.074(10) Uiso 1 1 d . U . .
C54 C 0.3895(15) 0.2610(13) 0.6281(16) 0.140(15) Uiso 1 1 d G U . .
H54 H 0.4077 0.2186 0.6254 0.168 Uiso 1 1 calc R . . .
C56 C 0.3614(16) 0.2935(17) 0.6814(13) 0.156(16) Uiso 1 1 d G U . .
H56 H 0.3604 0.2734 0.7152 0.187 Uiso 1 1 calc R . . .
C58 C 0.3347(15) 0.3555(17) 0.6854(13) 0.092(11) Uiso 1 1 d G U . .
C57 C 0.3362(16) 0.3850(13) 0.6360(18) 0.165(17) Uiso 1 1 d G U . .
H57 H 0.3180 0.4274 0.6386 0.198 Uiso 1 1 calc R . . .
C55 C 0.3643(17) 0.3524(16) 0.5826(14) 0.178(18) Uiso 1 1 d G U . .
H55 H 0.3653 0.3726 0.5488 0.214 Uiso 1 1 calc R . . .
C59 C 0.292(2) 0.386(2) 0.730(2) 0.088(11) Uiso 1 1 d . U . .
C60 C 0.2986(19) 0.3711(18) 0.7925(19) 0.078(11) Uiso 1 1 d . U . .
H60 H 0.3326 0.3418 0.8017 0.094 Uiso 1 1 calc R . . .
C61 C 0.2595(17) 0.3957(16) 0.8386(17) 0.060(10) Uiso 1 1 d . U . .
H61 H 0.2676 0.3838 0.8781 0.072 Uiso 1 1 calc R . . .
C62 C 0.2074(15) 0.4385(15) 0.8275(15) 0.040(8) Uiso 1 1 d . U . .
C63 C 0.198(2) 0.4582(19) 0.772(2) 0.090(12) Uiso 1 1 d . U . .
H63 H 0.1658 0.4886 0.7630 0.109 Uiso 1 1 calc R . . .
C64 C 0.244(2) 0.4280(19) 0.728(2) 0.087(11) Uiso 1 1 d . U . .
H64 H 0.2368 0.4412 0.6892 0.105 Uiso 1 1 calc R . . .
C65 C 0.974(3) 0.856(3) 0.424(3) 0.164(17) Uiso 1 1 d . U . .
H65 H 1.0087 0.8850 0.4721 0.197 Uiso 1 1 calc R . . .
C66 C 1.002(2) 0.845(2) 0.357(2) 0.115(14) Uiso 1 1 d . U . .
H66 H 1.0573 0.8586 0.3575 0.138 Uiso 1 1 calc R . . .
C67 C 0.836(2) 0.805(2) 0.327(2) 0.103(13) Uiso 1 1 d . U . .
H67 H 0.7789 0.8021 0.3177 0.124 Uiso 1 1 calc R . . .
C68 C 0.938(2) 0.771(2) 0.308(2) 0.130(14) Uiso 1 1 d . U . .
H68 H 0.9579 0.7400 0.2729 0.156 Uiso 1 1 calc R . . .
C69 C 0.866(2) 0.7921(19) 0.277(2) 0.093(12) Uiso 1 1 d . U . .
H69 H 0.8362 0.7742 0.2270 0.112 Uiso 1 1 calc R . . .
C70 C 0.923(3) 0.734(3) 0.360(3) 0.171(18) Uiso 1 1 d . U . .
H70A H 0.8855 0.6850 0.3367 0.205 Uiso 1 1 calc R . . .
H70B H 0.9730 0.7315 0.3893 0.205 Uiso 1 1 calc R . . .
C71 C 0.644(4) 0.405(4) 0.664(3) 0.24(2) Uiso 1 1 d D U . .
H71 H 0.6546 0.4597 0.6802 0.282 Uiso 1 1 calc R . . .
C72 C 0.560(3) 0.360(3) 0.642(3) 0.180(19) Uiso 1 1 d D U . .
H72 H 0.5143 0.3813 0.6464 0.216 Uiso 1 1 calc R . . .
C73 C 0.569(3) 0.287(3) 0.657(3) 0.169(18) Uiso 1 1 d D U . .
H73 H 0.5309 0.2587 0.6713 0.203 Uiso 1 1 calc R . . .
C74 C 0.687(4) 0.370(3) 0.715(3) 0.26(2) Uiso 1 1 d D U . .
H74A H 0.6704 0.3816 0.7564 0.317 Uiso 1 1 calc R . . .
H74B H 0.7448 0.3873 0.7278 0.317 Uiso 1 1 calc R . . .
C79 C 0.653(4) 0.285(3) 0.666(3) 0.24(2) Uiso 1 1 d D U . .
H79 H 0.6705 0.2500 0.6862 0.286 Uiso 1 1 calc R . . .
C80 C 0.675(3) 0.282(3) 0.600(3) 0.20(2) Uiso 1 1 d D U . .
H80 H 0.7094 0.2522 0.5815 0.240 Uiso 1 1 calc R . . .

loop_
_atom_site_aniso_label
_atom_site_aniso_U_11
_atom_site_aniso_U_22
_atom_site_aniso_U_33
_atom_site_aniso_U_23
_atom_site_aniso_U_13
_atom_site_aniso_U_12
Rh1 0.104(3) 0.111(3) 0.125(4) 0.035(3) 0.016(2) -0.006(2)
Rh2 0.109(3) 0.217(5) 0.119(4) 0.055(3) 0.023(3) 0.055(3)
Zr1 0.0320(19) 0.0366(19) 0.032(2) 0.0049(15) -0.0011(14) -0.0245(14)
Zr2 0.0423(18) 0.0343(19) 0.029(2) 0.0044(15) 0.0048(14) -0.0183(14)
Zr3 0.0311(19) 0.0389(19) 0.028(2) 0.0016(14) -0.0026(14) -0.0276(14)
Cl1 0.220(16) 0.35(2) 0.205(13) 0.095(15) 0.142(13) 0.084(16)
Cl2 0.084(7) 0.116(8) 0.110(10) 0.047(7) -0.011(6) -0.025(6)
P1 0.095(6) 0.085(8) 0.060(8) 0.026(6) 0.021(5) 0.019(6)
P2 0.067(6) 0.056(6) 0.044(7) 0.005(5) 0.009(5) -0.033(5)
O1 0.067(11) 0.048(6) 0.054(11) 0.002(5) 0.026(9) -0.017(5)
O2 0.041(7) 0.038(6) 0.032(9) 0.004(6) 0.002(6) -0.023(6)
O3 0.039(6) 0.074(9) 0.030(5) 0.020(5) -0.001(4) -0.026(5)
O4 0.052(6) 0.068(9) 0.036(7) 0.006(6) 0.002(4) -0.002(6)
O5 0.041(5) 0.044(6) 0.023(5) 0.008(4) 0.001(4) -0.021(4)
O6 0.056(6) 0.048(6) 0.043(7) 0.008(4) 0.016(5) -0.016(5)
O7 0.030(5) 0.031(7) 0.044(8) 0.007(6) 0.001(5) -0.014(5)
O8 0.030(5) 0.031(7) 0.044(8) 0.007(6) 0.001(5) -0.014(5)
O9 0.048(6) 0.058(9) 0.030(7) 0.011(6) -0.001(5) -0.013(6)
O10 0.034(9) 0.054(11) 0.029(6) 0.004(7) 0.008(5) -0.011(7)
O11 0.061(15) 0.067(15) 0.051(17) 0.025(13) -0.012(12) -0.022(12)
O12 0.047(14) 0.043(13) 0.041(14) -0.008(11) -0.019(12) 0.000(11)
O13 0.069(15) 0.045(14) 0.045(16) 0.005(12) 0.020(12) -0.013(11)
O14 0.052(13) 0.021(13) 0.049(15) -0.004(10) -0.003(11) -0.010(11)
O15 0.0423(18) 0.0343(19) 0.029(2) 0.0044(15) 0.0048(14) -0.0183(14)
O16 0.0423(18) 0.0343(19) 0.029(2) 0.0044(15) 0.0048(14) -0.0183(14)

loop_
_atom_type_symbol
_atom_type_description
_atom_type_scat_dispersion_real
_atom_type_scat_dispersion_imag
_atom_type_scat_source
C C 0.0010 0.0050 'International Tables Vol C Tables 4.2.6.8 and 6.1.1.4'
H H 0.0000 0.0000 'International Tables Vol C Tables 4.2.6.8 and 6.1.1.4'
Cl Cl 0.0550 0.0530 'International Tables Vol C Tables 4.2.6.8 and 6.1.1.4'
O O 0.0020 0.0020 'International Tables Vol C Tables 4.2.6.8 and 6.1.1.4'
P P 0.0350 0.0310 'International Tables Vol C Tables 4.2.6.8 and 6.1.1.4'
Rh Rh -0.3400 2.3830 'International Tables Vol C Tables 4.2.6.8 and 6.1.1.4'
Zr Zr 0.1630 1.5740 'International Tables Vol C Tables 4.2.6.8 and 6.1.1.4'

loop_
_geom_angle_atom_site_label_1
_geom_angle_atom_site_label_2
_geom_angle_atom_site_label_3
_geom_angle
_geom_angle_site_symmetry_1
_geom_angle_site_symmetry_3
P2 Rh1 Cl2 93.2(4) . .
P2 Rh1 C65 150.6(13) . .
C65 Rh1 Cl2 91.4(13) . .
C66 Rh1 Cl2 94.0(12) . .
C66 Rh1 P2 165.1(13) . .
C66 Rh1 C65 42.2(15) . .
C66 Rh1 C67 82.5(16) . .
C66 Rh1 C69 70.1(15) . .
C67 Rh1 Cl2 158.0(12) . .
C67 Rh1 P2 95.6(11) . .
C67 Rh1 C65 71.3(16) . .
C67 Rh1 C69 34.6(12) . .
C69 Rh1 Cl2 160.5(11) . .
C69 Rh1 P2 100.0(10) . .
C69 Rh1 C65 84.2(17) . .
Cl1 Rh2 C02X 97.5(15) . .
Cl1 Rh2 C79 125.4(16) . .
P1 Rh2 Cl1 99.2(6) . .
P1 Rh2 C02X 146.6(14) . .
P1 Rh2 C79 131.1(15) . .
C02X Rh2 C79 54(2) . .
C72 Rh2 Cl1 152.0(14) . .
C72 Rh2 P1 89.1(15) . .
C72 Rh2 C02X 63.7(19) . .
C72 Rh2 C73 41.9(8) . .
C72 Rh2 C79 62(2) . .
C73 Rh2 Cl1 158.4(14) . .
C73 Rh2 P1 96.9(15) . .
C73 Rh2 C02X 76.2(19) . .
C73 Rh2 C79 35.0(16) . .
C80 Rh2 Cl1 91.0(18) . .
C80 Rh2 P1 166.3(18) . .
C80 Rh2 C02X 38.7(18) . .
C80 Rh2 C72 86(2) . .
C80 Rh2 C73 71(2) . .
C80 Rh2 C79 36.2(12) . .
Zr2 Zr1 Zr2 88.86(10) . 2_565
Zr2 Zr1 Zr3 59.12(7) 2_565 .
Zr2 Zr1 Zr3 59.49(7) . .
Zr3 Zr1 Zr2 59.99(9) 2_565 2_565
Zr3 Zr1 Zr2 59.78(8) 2_565 .
Zr3 Zr1 Zr3 89.73(9) 2_565 .
O1 Zr1 Zr2 119.0(6) . .
O1 Zr1 Zr2 122.0(5) . 2_565
O1 Zr1 Zr3 177.9(6) . 2_565
O1 Zr1 Zr3 90.9(5) . .
O1 Zr1 O3 90.7(7) . .
O1 Zr1 O4 141.7(8) . .
O1 Zr1 O5 87.8(7) . .
O1 Zr1 O6 147.7(8) . 2_565
O1 Zr1 O8 104.7(7) . 2_565
O1 Zr1 O13 74.7(8) . 1_444
O1 Zr1 O16 70.6(7) . 1_445
O3 Zr1 Zr2 36.1(5) . 2_565
O3 Zr1 Zr2 89.3(5) . .
O3 Zr1 Zr3 91.0(6) . 2_565
O3 Zr1 Zr3 34.4(5) . .
O3 Zr1 O5 70.3(7) . .
O3 Zr1 O6 71.6(7) . 2_565
O3 Zr1 O8 142.4(7) . 2_565
O3 Zr1 O13 78.2(7) . 1_444
O3 Zr1 O16 141.7(7) . 1_445
O4 Zr1 Zr2 34.1(5) . .
O4 Zr1 Zr2 90.2(5) . 2_565
O4 Zr1 Zr3 36.3(5) . 2_565
O4 Zr1 Zr3 88.9(5) . .
O4 Zr1 O3 109.6(7) . .
O4 Zr1 O5 70.4(7) . .
O4 Zr1 O6 70.6(7) . 2_565
O4 Zr1 O8 79.0(7) . 2_565
O4 Zr1 O13 139.8(7) . 1_444
O4 Zr1 O16 73.7(7) . 1_445
O5 Zr1 Zr2 36.3(5) . .
O5 Zr1 Zr2 90.6(4) . 2_565
O5 Zr1 Zr3 91.6(5) . 2_565
O5 Zr1 Zr3 35.9(4) . .
O5 Zr1 O6 110.0(6) . 2_565
O5 Zr1 O8 142.8(7) . 2_565
O5 Zr1 O13 143.6(7) . 1_444
O5 Zr1 O16 75.7(6) . 1_445
O6 Zr1 Zr2 88.4(5) 2_565 .
O6 Zr1 Zr2 35.5(5) 2_565 2_565
O6 Zr1 Zr3 88.9(4) 2_565 .
O6 Zr1 Zr3 34.3(5) 2_565 2_565
O6 Zr1 O13 75.3(7) 2_565 1_444
O6 Zr1 O16 138.7(7) 2_565 1_445
O8 Zr1 Zr2 111.3(5) 2_565 .
O8 Zr1 Zr2 110.6(5) 2_565 2_565
O8 Zr1 Zr3 74.7(5) 2_565 2_565
O8 Zr1 Zr3 164.4(5) 2_565 .
O8 Zr1 O6 77.8(6) 2_565 2_565
O8 Zr1 O13 73.4(7) 2_565 1_444
O8 Zr1 O16 75.8(6) 2_565 1_445
O13 Zr1 Zr2 161.9(5) 1_444 .
O13 Zr1 Zr2 73.3(5) 1_444 2_565
O13 Zr1 Zr3 111.4(5) 1_444 .
O13 Zr1 Zr3 106.9(5) 1_444 2_565
O16 Zr1 Zr2 161.5(5) 1_445 2_565
O16 Zr1 Zr2 72.7(5) 1_445 .
O16 Zr1 Zr3 110.5(4) 1_445 .
O16 Zr1 Zr3 107.3(5) 1_445 2_565
O16 Zr1 O13 125.0(7) 1_445 1_444
Zr1 Zr2 Zr1 91.14(10) . 2_565
Zr1 Zr2 Zr3 61.13(8) . .
Zr3 Zr2 Zr1 59.88(8) . 2_565
Zr3 Zr2 Zr1 61.19(8) 2_565 2_565
Zr3 Zr2 Zr1 60.11(9) 2_565 .
Zr3 Zr2 Zr3 90.87(10) 2_565 .
O3 Zr2 Zr1 91.1(5) 2_565 .
O3 Zr2 Zr1 35.6(5) 2_565 2_565
O3 Zr2 Zr3 90.5(5) 2_565 .
O3 Zr2 Zr3 36.3(4) 2_565 2_565
O3 Zr2 O10 141.8(6) 2_565 .
O3 Zr2 O12 75.9(7) 2_565 2_566
O3 Zr2 O14 78.7(7) 2_565 2_676
O3 Zr2 O15 143.3(6) 2_565 1_445
O4 Zr2 Zr1 92.0(5) . 2_565
O4 Zr2 Zr1 34.4(5) . .
O4 Zr2 Zr3 36.4(5) . 2_565
O4 Zr2 Zr3 90.8(6) . .
O4 Zr2 O3 72.7(7) . 2_565
O4 Zr2 O5 71.2(7) . .
O4 Zr2 O6 110.9(8) . .
O4 Zr2 O10 140.1(7) . .
O4 Zr2 O12 77.7(7) . 2_566
O4 Zr2 O14 144.3(7) . 2_676
O4 Zr2 O15 78.3(7) . 1_445
O5 Zr2 Zr1 92.4(4) . 2_565
O5 Zr2 Zr1 36.9(4) . .
O5 Zr2 Zr3 37.0(4) . .
O5 Zr2 Zr3 92.4(5) . 2_565
O5 Zr2 O3 112.7(7) . 2_565
O5 Zr2 O10 75.0(7) . .
O5 Zr2 O12 142.6(6) . 2_566
O5 Zr2 O14 141.4(7) . 2_676
O5 Zr2 O15 77.5(6) . 1_445
O6 Zr2 Zr1 36.9(5) . 2_565
O6 Zr2 Zr1 90.2(5) . .
O6 Zr2 Zr3 33.5(5) . .
O6 Zr2 Zr3 92.1(5) . 2_565
O6 Zr2 O3 72.5(7) . 2_565
O6 Zr2 O5 70.4(6) . .
O6 Zr2 O10 75.9(7) . .
O6 Zr2 O12 142.4(7) . 2_566
O6 Zr2 O14 79.3(7) . 2_676
O6 Zr2 O15 140.6(7) . 1_445
O10 Zr2 Zr1 110.0(5) . .
O10 Zr2 Zr1 110.1(4) . 2_565
O10 Zr2 Zr3 74.0(5) . .
O10 Zr2 Zr3 164.8(5) . 2_565
O10 Zr2 O12 121.7(7) . 2_566
O10 Zr2 O14 74.9(6) . 2_676
O10 Zr2 O15 74.2(6) . 1_445
O12 Zr2 Zr1 110.4(5) 2_566 .
O12 Zr2 Zr1 109.2(5) 2_566 2_565
O12 Zr2 Zr3 164.2(5) 2_566 .
O12 Zr2 Zr3 73.4(5) 2_566 2_565
O14 Zr2 Zr1 167.1(5) 2_676 .
O14 Zr2 Zr1 76.0(5) 2_676 2_565
O14 Zr2 Zr3 112.4(5) 2_676 2_565
O14 Zr2 Zr3 110.6(5) 2_676 .
O14 Zr2 O12 75.0(6) 2_676 2_566
O15 Zr2 Zr1 76.6(5) 1_445 .
O15 Zr2 Zr1 167.8(5) 1_445 2_565
O15 Zr2 Zr3 112.2(5) 1_445 .
O15 Zr2 Zr3 111.8(4) 1_445 2_565
O15 Zr2 O12 76.3(7) 1_445 2_566
O15 Zr2 O14 116.2(7) 1_445 2_676
Zr1 Zr3 Zr1 90.27(9) 2_565 .
Zr1 Zr3 Zr2 60.13(8) 2_565 .
Zr2 Zr3 Zr1 59.38(8) . .
Zr2 Zr3 Zr1 59.69(8) 2_565 .
Zr2 Zr3 Zr1 60.12(8) 2_565 2_565
Zr2 Zr3 Zr2 89.13(10) 2_565 .
O2 Zr3 Zr1 83.0(4) . .
O2 Zr3 Zr1 173.1(4) . 2_565
O2 Zr3 Zr2 114.9(4) . .
O2 Zr3 Zr2 116.6(4) . 2_565
O3 Zr3 Zr1 34.3(5) . .
O3 Zr3 Zr1 91.4(6) . 2_565
O3 Zr3 Zr2 89.1(5) . .
O3 Zr3 Zr2 36.7(5) . 2_565
O3 Zr3 O2 83.6(7) . .
O3 Zr3 O4 71.6(7) . 2_565
O3 Zr3 O5 70.0(7) . .
O3 Zr3 O7 143.5(7) . .
O3 Zr3 O9 139.2(6) . .
O3 Zr3 O11 76.7(7) . 1_554
O4 Zr3 Zr1 35.2(5) 2_565 2_565
O4 Zr3 Zr1 89.4(5) 2_565 .
O4 Zr3 Zr2 34.9(5) 2_565 2_565
O4 Zr3 Zr2 89.3(5) 2_565 .
O4 Zr3 O2 145.1(7) 2_565 .
O4 Zr3 O5 110.7(7) 2_565 .
O4 Zr3 O7 79.1(6) 2_565 .
O4 Zr3 O9 142.3(7) 2_565 .
O4 Zr3 O11 78.5(8) 2_565 1_554
O5 Zr3 Zr1 92.1(5) . 2_565
O5 Zr3 Zr1 35.8(4) . .
O5 Zr3 Zr2 36.3(5) . .
O5 Zr3 Zr2 91.0(5) . 2_565
O5 Zr3 O2 81.8(6) . .
O5 Zr3 O7 143.0(7) . .
O5 Zr3 O11 139.5(6) . 1_554
O6 Zr3 Zr1 89.3(5) . .
O6 Zr3 Zr1 36.6(5) . 2_565
O6 Zr3 Zr2 34.4(4) . .
O6 Zr3 Zr2 90.7(5) . 2_565
O6 Zr3 O2 141.6(7) . .
O6 Zr3 O3 110.1(8) . .
O6 Zr3 O4 71.8(7) . 2_565
O6 Zr3 O5 70.6(7) . .
O6 Zr3 O7 79.7(7) . .
O6 Zr3 O9 75.6(7) . .
O6 Zr3 O11 144.9(7) . 1_554
O7 Zr3 Zr1 166.1(5) . .
O7 Zr3 Zr1 75.8(5) . 2_565
O7 Zr3 Zr2 111.4(5) . 2_565
O7 Zr3 Zr2 112.2(5) . .
O7 Zr3 O2 111.0(6) . .
O7 Zr3 O11 76.6(7) . 1_554
O9 Zr3 Zr1 108.9(5) . .
O9 Zr3 Zr1 109.9(5) . 2_565
O9 Zr3 Zr2 73.6(5) . .
O9 Zr3 Zr2 162.7(5) . 2_565
O9 Zr3 O2 71.6(7) . .
O9 Zr3 O5 74.7(6) . .
O9 Zr3 O7 76.9(6) . .
O9 Zr3 O11 122.6(8) . 1_554
O11 Zr3 Zr1 108.9(5) 1_554 .
O11 Zr3 Zr1 111.4(6) 1_554 2_565
O11 Zr3 Zr2 163.6(6) 1_554 .
O11 Zr3 Zr2 74.6(6) 1_554 2_565
O11 Zr3 O2 72.1(7) 1_554 .
C016 P1 Rh2 121.1(10) . .
C51 P1 Rh2 115.5(11) . .
C51 P1 C016 99.7(12) . .
C53 P1 Rh2 109.1(9) . .
C53 P1 C016 109.8(14) . .
C53 P1 C51 99.3(15) . .
C13 P2 Rh1 126.8(14) . .
C13 P2 C14 101.7(15) . .
C13 P2 C27 100.1(16) . .
C14 P2 Rh1 106.6(9) . .
C14 P2 C27 100.6(12) . .
C27 P2 Rh1 117.2(9) . .
C2 O1 Zr1 123(2) . .
O1 C2 O39 113(2) . .
O1 C2 C02V 119(8) . 2
O39 C2 C02V 118(8) . 2
Zr1 O3 Zr2 108.2(8) . 2_565
Zr1 O3 Zr3 111.3(8) . .
Zr3 O3 Zr2 107.0(8) . 2_565
Zr1 O4 Zr3 108.5(9) . 2_565
Zr2 O4 Zr1 111.5(9) . .
Zr2 O4 Zr3 108.7(8) . 2_565
Zr1 O5 Zr3 108.3(7) . .
Zr2 O5 Zr1 106.8(8) . .
Zr2 O5 Zr3 106.7(7) . .
Zr2 O6 Zr1 107.7(8) . 2_565
Zr3 O6 Zr1 109.1(8) . 2_565
Zr3 O6 Zr2 112.1(8) . .
C39 O7 Zr3 125.2(18) . .
C39 O8 Zr1 129.1(18) . 2_565
C40 O9 Zr3 137.3(19) . .
C40 O10 Zr2 133.6(18) . .
C00Y O11 Zr3 127(3) . 1_556
C00Y O12 Zr2 124(2) . 2_566
C26 O13 Zr1 130(2) . 1_666
C26 O14 Zr2 126(2) . 2_676
C0AA O15 Zr2 121.6(19) . 1_665
C0AA O16 Zr1 128(2) . 1_665
O15 C0AA C1AA 105(3) . .
O16 C0AA O15 139(3) . .
O16 C0AA C1AA 116(3) . .
O11 C00Y O12 141(4) . .
O11 C00Y C62 115(4) . .
O12 C00Y C62 103(3) . .
C3 C1AA C0AA 121(3) . .
C3 C1AA C4 120.0 . .
C4 C1AA C0AA 119(3) . .
C1AA C3 H3 120.0 . .
C5 C3 C1AA 120.0 . .
C5 C3 H3 120.0 . .
C3 C5 H5 120.0 . .
C3 C5 C7 120.0 . .
C7 C5 H5 120.0 . .
C5 C7 C6 120.0 . .
C5 C7 C8 120(3) . .
C6 C7 C8 120(3) . .
C7 C6 H6 120.0 . .
C4 C6 C7 120.0 . .
C4 C6 H6 120.0 . .
C1AA C4 H4 120.0 . .
C6 C4 C1AA 120.0 . .
C6 C4 H4 120.0 . .
C02O C02K C03M 120.0 . .
C02O C02K C02R 117(3) . .
C03M C02K C02R 123(3) . .
C02K C02O H02O 120.0 . .
C02K C02O C02U 120.0 . .
C02U C02O H02O 120.0 . .
C02O C02U H02U 120.0 . .
C02V C02U C02O 120.0 . .
C02V C02U H02U 120.0 . .
C02U C02V C2 118(3) . 2
C03A C02V C2 121(3) . 2
C03A C02V C02U 120.0 . .
C02V C03A H03A 120.0 . .
C03M C03A C02V 120.0 . .
C03M C03A H03A 120.0 . .
C02K C03M H03M 120.0 . .
C03A C03M C02K 120.0 . .
C03A C03M H03M 120.0 . .
Rh2 C02X H02X 122.7 . .
C71 C02X Rh2 88(4) . .
C71 C02X H02X 122.7 . .
C71 C02X C80 115(5) . .
C80 C02X Rh2 56(3) . .
C80 C02X H02X 122.7 . .
C7 C8 C10 128(5) . .
C9 C8 C7 127(5) . .
C9 C8 C10 105(4) . .
C8 C9 H9 118.1 . .
C12 C9 C8 124(5) . .
C12 C9 H9 118.1 . .
C8 C10 H10 112.8 . .
C11 C10 C8 134(5) . .
C11 C10 H10 112.8 . .
C10 C11 H11 124.1 . .
C13 C11 C10 112(4) . .
C13 C11 H11 124.1 . .
C9 C12 H12 118.7 . .
C9 C12 C13 123(4) . .
C13 C12 H12 118.7 . .
C11 C13 P2 124(4) . .
C11 C13 C12 122(4) . .
C12 C13 P2 114(3) . .
C025 C016 P1 118.5(19) . .
C025 C016 C028 120.0 . .
C028 C016 P1 118.4(19) . .
C016 C025 H025 120.0 . .
C02Q C025 C016 120.0 . .
C02Q C025 H025 120.0 . .
C025 C02Q H02Q 120.0 . .
C025 C02Q C02R 120.0 . .
C02R C02Q H02Q 120.0 . .
C02Q C02R C02K 120(3) . .
C038 C02R C02K 120(3) . .
C038 C02R C02Q 120.0 . .
C02R C038 H038 120.0 . .
C028 C038 C02R 120.0 . .
C028 C038 H038 120.0 . .
C016 C028 H028 120.0 . .
C038 C028 C016 120.0 . .
C038 C028 H028 120.0 . .
C18 C17 H17 120.0 . .
C18 C17 C14 120.0 . .
C14 C17 H17 120.0 . .
C17 C18 H18 120.0 . .
C19 C18 C17 120.0 . .
C19 C18 H18 120.0 . .
C18 C19 C20 120(2) . .
C16 C19 C18 120.0 . .
C16 C19 C20 118(2) . .
C19 C16 H16 120.0 . .
C19 C16 C15 120.0 . .
C15 C16 H16 120.0 . .
C16 C15 H15 120.0 . .
C16 C15 C14 120.0 . .
C14 C15 H15 120.0 . .
C17 C14 P2 113.4(16) . .
C15 C14 P2 126.6(16) . .
C15 C14 C17 120.0 . .
C23 C24 H24 120.0 . .
C23 C24 C25 120.0 . .
C25 C24 H24 120.0 . .
C24 C23 C26 119(3) . .
C22 C23 C24 120.0 . .
C22 C23 C26 120(3) . .
C23 C22 H22 120.0 . .
C23 C22 C21 120.0 . .
C21 C22 H22 120.0 . .
C22 C21 H21 120.0 . .
C20 C21 C22 120.0 . .
C20 C21 H21 120.0 . .
C21 C20 C19 123(2) . .
C25 C20 C19 116(2) . .
C25 C20 C21 120.0 . .
C24 C25 H25 120.0 . .
C20 C25 C24 120.0 . .
C20 C25 H25 120.0 . .
O13 C26 O14 135(4) . .
O13 C26 C23 117(4) . .
O14 C26 C23 108(3) . .
C28 C27 P2 114(3) . .
C32 C27 P2 123(3) . .
C32 C27 C28 123(3) . .
C27 C28 H28 121.4 . .
C29 C28 C27 117(3) . .
C29 C28 H28 121.4 . .
C28 C29 H29 121.0 . .
C28 C29 C30 118(3) . .
C30 C29 H29 121.0 . .
C29 C30 C31 126(3) . .
C29 C30 C33 123(3) . .
C33 C30 C31 111(3) . .
C30 C31 H31 123.1 . .
C32 C31 C30 114(4) . .
C32 C31 H31 123.1 . .
C27 C32 H32 118.8 . .
C31 C32 C27 122(4) . .
C31 C32 H32 118.8 . .
C37 C36 H36 120.0 . .
C37 C36 C33 120.0 . .
C33 C36 H36 120.0 . .
C36 C37 H37 120.0 . .
C38 C37 C36 120.0 . .
C38 C37 H37 120.0 . .
C37 C38 C39 119(2) . .
C34 C38 C37 120.0 . .
C34 C38 C39 121(2) . .
C38 C34 H34 120.0 . .
C38 C34 C35 120.0 . .
C35 C34 H34 120.0 . .
C34 C35 H35 120.0 . .
C33 C35 C34 120.0 . .
C33 C35 H35 120.0 . .
C36 C33 C30 122(2) . .
C35 C33 C30 118(2) . .
C35 C33 C36 120.0 . .
C65 C039 H039 122.1 . .
C65 C039 C67 100(4) . .
C67 C039 H039 122.1 . .
C70 C039 H039 122.1 . .
C70 C039 C65 89(4) . .
C70 C039 C67 94(4) . .
O7 C39 C38 115(3) . .
O8 C39 O7 135(3) . .
O8 C39 C38 110(3) . .
O9 C40 O10 121(3) . .
O9 C40 C41 125(3) . .
O10 C40 C41 113(3) . .
C42 C41 C40 122(2) . .
C42 C41 C43 120.0 . .
C43 C41 C40 118(2) . .
C41 C42 H42 120.0 . .
C46 C42 C41 120.0 . .
C46 C42 H42 120.0 . .
C42 C46 H46 120.0 . .
C42 C46 C45 120.0 . .
C45 C46 H46 120.0 . .
C46 C45 C44 120.0 . .
C46 C45 C47 119(3) . .
C44 C45 C47 121(3) . .
C45 C44 H44 120.0 . .
C43 C44 C45 120.0 . .
C43 C44 H44 120.0 . .
C41 C43 H43 120.0 . .
C44 C43 C41 120.0 . .
C44 C43 H43 120.0 . .
C52 C51 P1 121.6(19) . .
C52 C51 C50 120.0 . .
C50 C51 P1 118.4(18) . .
C51 C52 H52 120.0 . .
C51 C52 C48 120.0 . .
C48 C52 H52 120.0 . .
C52 C48 H48 120.0 . .
C47 C48 C52 120.0 . .
C47 C48 H48 120.0 . .
C48 C47 C45 123(3) . .
C48 C47 C49 120.0 . .
C49 C47 C45 117(3) . .
C47 C49 H49 120.0 . .
C50 C49 C47 120.0 . .
C50 C49 H49 120.0 . .
C51 C50 H50 120.0 . .
C49 C50 C51 120.0 . .
C49 C50 H50 120.0 . .
C54 C53 P1 119(2) . .
C54 C53 C55 120.0 . .
C55 C53 P1 121(2) . .
C53 C54 H54 120.0 . .
C56 C54 C53 120.0 . .
C56 C54 H54 120.0 . .
C54 C56 H56 120.0 . .
C54 C56 C58 120.0 . .
C58 C56 H56 120.0 . .
C56 C58 C59 125(3) . .
C57 C58 C56 120.0 . .
C57 C58 C59 114(3) . .
C58 C57 H57 120.0 . .
C55 C57 C58 120.0 . .
C55 C57 H57 120.0 . .
C53 C55 H55 120.0 . .
C57 C55 C53 120.0 . .
C57 C55 H55 120.0 . .
C58 C59 C60 120(4) . .
C64 C59 C58 133(4) . .
C64 C59 C60 107(4) . .
C59 C60 H60 117.3 . .
C61 C60 C59 125(4) . .
C61 C60 H60 117.3 . .
C60 C61 H61 120.0 . .
C60 C61 C62 120(3) . .
C62 C61 H61 120.0 . .
C61 C62 C00Y 117(3) . .
C63 C62 C00Y 123(3) . .
C63 C62 C61 120(3) . .
C62 C63 H63 123.2 . .
C62 C63 C64 114(3) . .
C64 C63 H63 123.2 . .
C59 C64 C63 134(4) . .
C59 C64 H64 113.2 . .
C63 C64 H64 113.2 . .
Rh1 C65 H65 125.0 . .
C039 C65 Rh1 92(3) . .
C039 C65 H65 125.0 . .
C66 C65 Rh1 61(2) . .
C66 C65 C039 108(4) . .
C66 C65 H65 125.0 . .
Rh1 C66 H66 125.5 . .
C65 C66 Rh1 77(3) . .
C65 C66 H66 125.5 . .
C68 C66 Rh1 93(3) . .
C68 C66 C65 98(4) . .
C68 C66 H66 125.5 . .
Rh1 C67 H67 119.6 . .
C039 C67 Rh1 95(2) . .
C039 C67 H67 119.6 . .
C69 C67 Rh1 73(2) . .
C69 C67 C039 117(4) . .
C69 C67 H67 119.6 . .
C66 C68 H68 112.2 . .
C66 C68 C70 102(4) . .
C69 C68 C66 106(3) . .
C69 C68 H68 112.2 . .
C69 C68 C70 112(4) . .
C70 C68 H68 112.2 . .
Rh1 C69 H69 126.5 . .
C67 C69 Rh1 72(3) . .
C67 C69 C68 99(4) . .
C67 C69 H69 126.5 . .
C68 C69 Rh1 90(3) . .
C68 C69 H69 126.5 . .
C039 C70 C68 96(4) . .
C039 C70 H70A 112.5 . .
C039 C70 H70B 112.5 . .
C68 C70 H70A 112.5 . .
C68 C70 H70B 112.5 . .
H70A C70 H70B 110.0 . .
C02X C71 H71 118.6 . .
C02X C71 C74 86(5) . .
C72 C71 C02X 110(5) . .
C72 C71 H71 118.6 . .
C72 C71 C74 100(5) . .
C74 C71 H71 118.6 . .
Rh2 C72 H72 123.8 . .
C71 C72 Rh2 99(4) . .
C71 C72 H72 123.8 . .
C71 C72 C73 104(4) . .
C73 C72 Rh2 69(3) . .
C73 C72 H72 123.8 . .
Rh2 C73 H73 124.8 . .
C72 C73 Rh2 69(3) . .
C72 C73 H73 124.8 . .
C79 C73 Rh2 86(4) . .
C79 C73 C72 108(5) . .
C79 C73 H73 124.8 . .
C71 C74 H74A 111.9 . .
C71 C74 H74B 111.9 . .
C71 C74 C79 99(5) . .
H74A C74 H74B 109.6 . .
C79 C74 H74A 111.9 . .
C79 C74 H74B 111.9 . .
Rh2 C79 H79 134.5 . .
C73 C79 Rh2 59(3) . .
C73 C79 C74 92(5) . .
C73 C79 H79 115.9 . .
C73 C79 C80 111(6) . .
C74 C79 Rh2 110(4) . .
C74 C79 H79 115.9 . .
C80 C79 Rh2 52(3) . .
C80 C79 C74 103(5) . .
C80 C79 H79 115.9 . .
Rh2 C80 H80 124.5 . .
C02X C80 Rh2 85(4) . .
C02X C80 H80 124.5 . .
C79 C80 Rh2 91(4) . .
C79 C80 C02X 96(5) . .
C79 C80 H80 124.5 . .

loop_
_geom_bond_atom_site_label_1
_geom_bond_atom_site_label_2
_geom_bond_distance
_geom_bond_site_symmetry_2
Rh1 Cl2 2.381(10) .
Rh1 P2 2.261(11) .
Rh1 C65 2.33(5) .
Rh1 C66 2.09(4) .
Rh1 C67 2.18(4) .
Rh1 C69 2.20(4) .
Rh2 Cl1 2.329(18) .
Rh2 P1 2.260(11) .
Rh2 C02X 2.49(6) .
Rh2 C72 2.24(6) .
Rh2 C73 2.24(5) .
Rh2 C79 2.62(7) .
Rh2 C80 2.08(6) .
Zr1 Zr2 3.500(4) .
Zr1 Zr2 3.508(4) 2_565
Zr1 Zr3 3.561(4) .
Zr1 Zr3 3.499(5) 2_565
Zr1 O1 2.08(2) .
Zr1 O3 2.152(17) .
Zr1 O4 2.13(2) .
Zr1 O5 2.193(16) .
Zr1 O6 2.208(19) 2_565
Zr1 O8 2.198(18) 2_565
Zr1 O13 2.31(2) 1_444
Zr1 O16 2.280(19) 1_445
Zr2 Zr1 3.508(4) 2_565
Zr2 Zr3 3.488(4) 2_565
Zr2 Zr3 3.503(4) .
Zr2 O3 2.177(19) 2_565
Zr2 O4 2.107(18) .
Zr2 O5 2.166(19) .
Zr2 O6 2.136(17) .
Zr2 O10 2.242(19) .
Zr2 O12 2.28(2) 2_566
Zr2 O14 2.271(18) 2_676
Zr2 O15 2.259(16) 1_445
Zr3 Zr1 3.499(4) 2_565
Zr3 Zr2 3.488(4) 2_565
Zr3 O2 2.275(18) .
Zr3 O3 2.161(17) .
Zr3 O4 2.18(2) 2_565
Zr3 O5 2.200(16) .
Zr3 O6 2.09(2) .
Zr3 O7 2.235(16) .
Zr3 O9 2.19(2) .
Zr3 O11 2.25(3) 1_554
P1 C016 1.85(2) .
P1 C51 1.84(2) .
P1 C53 1.81(2) .
P2 C13 1.83(4) .
P2 C14 1.88(2) .
P2 C27 1.91(3) .
O1 C2 1.295(19) .
C2 O39 1.328(18) .
C2 C02V 1.5(2) 2
O3 Zr2 2.177(19) 2_565
O4 Zr3 2.18(2) 2_565
O6 Zr1 2.208(19) 2_565
O7 C39 1.30(3) .
O8 Zr1 2.198(18) 2_565
O8 C39 1.27(3) .
O9 C40 1.28(3) .
O10 C40 1.31(3) .
O11 Zr3 2.25(3) 1_556
O11 C00Y 1.12(3) .
O12 Zr2 2.28(2) 2_566
O12 C00Y 1.26(4) .
O13 Zr1 2.31(2) 1_666
O13 C26 1.20(4) .
O14 Zr2 2.271(18) 2_676
O14 C26 1.29(4) .
O15 Zr2 2.259(16) 1_665
O15 C0AA 1.30(3) .
O16 Zr1 2.280(19) 1_665
O16 C0AA 1.16(3) .
C0AA C1AA 1.64(4) .
C00Y C62 1.61(4) .
C1AA C3 1.3900 .
C1AA C4 1.3900 .
C3 H3 0.9500 .
C3 C5 1.3900 .
C5 H5 0.9500 .
C5 C7 1.3900 .
C7 C6 1.3900 .
C7 C8 1.41(5) .
C6 H6 0.9500 .
C6 C4 1.3900 .
C4 H4 0.9500 .
C02K C02O 1.3900 .
C02K C03M 1.3900 .
C02K C02R 1.59(3) .
C02O H02O 0.9500 .
C02O C02U 1.3900 .
C02U H02U 0.9500 .
C02U C02V 1.3900 .
C02V C2 1.53(3) 2
C02V C03A 1.3900 .
C03A H03A 0.9500 .
C03A C03M 1.3900 .
C03M H03M 0.9500 .
C02X H02X 1.0000 .
C02X C71 1.56(2) .
C02X C80 1.56(7) .
C8 C9 1.38(5) .
C8 C10 1.43(5) .
C9 H9 0.9500 .
C9 C12 1.37(5) .
C10 H10 0.9500 .
C10 C11 1.41(5) .
C11 H11 0.9500 .
C11 C13 1.27(4) .
C12 H12 0.9500 .
C12 C13 1.38(5) .
C016 C025 1.3900 .
C016 C028 1.3900 .
C025 H025 0.9500 .
C025 C02Q 1.3900 .
C02Q H02Q 0.9500 .
C02Q C02R 1.3900 .
C02R C038 1.3900 .
C038 H038 0.9500 .
C038 C028 1.3900 .
C028 H028 0.9500 .
C17 H17 0.9500 .
C17 C18 1.3900 .
C17 C14 1.3900 .
C18 H18 0.9500 .
C18 C19 1.3900 .
C19 C16 1.3900 .
C19 C20 1.51(2) .
C16 H16 0.9500 .
C16 C15 1.3900 .
C15 H15 0.9500 .
C15 C14 1.3900 .
C24 H24 0.9500 .
C24 C23 1.3900 .
C24 C25 1.3900 .
C23 C22 1.3900 .
C23 C26 1.49(4) .
C22 H22 0.9500 .
C22 C21 1.3900 .
C21 H21 0.9500 .
C21 C20 1.3900 .
C20 C25 1.3900 .
C25 H25 0.9500 .
C27 C28 1.45(4) .
C27 C32 1.40(5) .
C28 H28 0.9500 .
C28 C29 1.41(4) .
C29 H29 0.9500 .
C29 C30 1.42(4) .
C30 C31 1.46(5) .
C30 C33 1.45(3) .
C31 H31 0.9500 .
C31 C32 1.39(5) .
C32 H32 0.9500 .
C36 H36 0.9500 .
C36 C37 1.3900 .
C36 C33 1.3900 .
C37 H37 0.9500 .
C37 C38 1.3900 .
C38 C34 1.3900 .
C38 C39 1.59(3) .
C34 H34 0.9500 .
C34 C35 1.3900 .
C35 H35 0.9500 .
C35 C33 1.3900 .
C039 H039 1.0000 .
C039 C65 1.68(6) .
C039 C67 1.76(6) .
C039 C70 1.55(6) .
C40 C41 1.52(3) .
C41 C42 1.3900 .
C41 C43 1.3900 .
C42 H42 0.9500 .
C42 C46 1.3900 .
C46 H46 0.9500 .
C46 C45 1.3900 .
C45 C44 1.3900 .
C45 C47 1.43(2) .
C44 H44 0.9500 .
C44 C43 1.3900 .
C43 H43 0.9500 .
C51 C52 1.3900 .
C51 C50 1.3900 .
C52 H52 0.9500 .
C52 C48 1.3900 .
C48 H48 0.9500 .
C48 C47 1.3900 .
C47 C49 1.3900 .
C49 H49 0.9500 .
C49 C50 1.3900 .
C50 H50 0.9500 .
C53 C54 1.3900 .
C53 C55 1.3900 .
C54 H54 0.9500 .
C54 C56 1.3900 .
C56 H56 0.9500 .
C56 C58 1.3900 .
C58 C57 1.3900 .
C58 C59 1.43(4) .
C57 H57 0.9500 .
C57 C55 1.3900 .
C55 H55 0.9500 .
C59 C60 1.47(4) .
C59 C64 1.31(4) .
C60 H60 0.9500 .
C60 C61 1.37(4) .
C61 H61 0.9500 .
C61 C62 1.41(3) .
C62 C63 1.37(4) .
C63 H63 0.9500 .
C63 C64 1.46(4) .
C64 H64 0.9500 .
C65 H65 1.0000 .
C65 C66 1.61(6) .
C66 H66 1.0000 .
C66 C68 1.56(5) .
C67 H67 1.0000 .
C67 C69 1.30(5) .
C68 H68 1.0000 .
C68 C69 1.52(5) .
C68 C70 1.58(6) .
C69 H69 1.0000 .
C70 H70A 0.9900 .
C70 H70B 0.9900 .
C71 H71 1.0000 .
C71 C72 1.51(7) .
C71 C74 1.61(2) .
C72 H72 1.0000 .
C72 C73 1.60(2) .
C73 H73 1.0000 .
C73 C79 1.51(7) .
C74 H74A 0.9900 .
C74 H74B 0.9900 .
C74 C79 1.61(2) .
C79 H79 1.0000 .
C79 C80 1.55(2) .
C80 H80 1.0000 .

loop_
_geom_torsion_atom_site_label_1
_geom_torsion_atom_site_label_2
_geom_torsion_atom_site_label_3
_geom_torsion_atom_site_label_4
_geom_torsion
_geom_torsion_site_symmetry_1
_geom_torsion_site_symmetry_4
Rh1 P2 C13 C11 152(3) . .
Rh1 P2 C13 C12 -31(4) . .
Rh1 P2 C14 C17 -37.4(11) . .
Rh1 P2 C14 C15 141.7(11) . .
Rh1 C65 C66 C68 -91(3) . .
Rh1 C66 C68 C69 9(4) . .
Rh1 C66 C68 C70 -108(3) . .
Rh1 C67 C69 C68 87(2) . .
Rh2 P1 C016 C025 153.1(10) . .
Rh2 P1 C016 C028 -46.9(16) . .
Rh2 P1 C51 C52 10.3(18) . .
Rh2 P1 C51 C50 -173.0(11) . .
Rh2 P1 C53 C54 -74.3(15) . .
Rh2 P1 C53 C55 107.0(13) . .
Rh2 C02X C71 C72 3(5) . .
Rh2 C02X C71 C74 102(4) . .
Rh2 C02X C80 C79 -91(4) . .
Rh2 C72 C73 C79 79(4) . .
Rh2 C73 C79 C74 112(4) . .
Rh2 C73 C79 C80 6(5) . .
Rh2 C79 C80 C02X 85(4) . .
Zr1 O1 C2 O39 97(3) . .
Zr1 O1 C2 C02V -117(5) . 2
Zr1 O8 C39 O7 -2(5) 2_565 .
Zr1 O8 C39 C38 -178.5(13) 2_565 .
Zr1 O13 C26 O14 -5(6) 1_666 .
Zr1 O13 C26 C23 177.6(15) 1_666 .
Zr1 O16 C0AA O15 17(6) 1_665 .
Zr1 O16 C0AA C1AA -160.9(16) 1_665 .
Zr2 O10 C40 O9 4(4) . .
Zr2 O10 C40 C41 -177.5(14) . .
Zr2 O12 C00Y O11 9(6) 2_566 .
Zr2 O12 C00Y C62 174.5(13) 2_566 .
Zr2 O14 C26 O13 0(5) 2_676 .
Zr2 O14 C26 C23 177.4(14) 2_676 .
Zr2 O15 C0AA O16 -12(6) 1_665 .
Zr2 O15 C0AA C1AA 166.3(14) 1_665 .
Zr3 O7 C39 O8 0(5) . .
Zr3 O7 C39 C38 176.4(14) . .
Zr3 O9 C40 O10 -4(4) . .
Zr3 O9 C40 C41 177.1(15) . .
Zr3 O11 C00Y O12 -10(6) 1_556 .
Zr3 O11 C00Y C62 -174.3(14) 1_556 .
P1 C016 C025 C02Q 159.6(17) . .
P1 C016 C028 C038 -159.6(17) . .
P1 C51 C52 C48 176.7(19) . .
P1 C51 C50 C49 -176.8(18) . .
P1 C53 C54 C56 -178.7(17) . .
P1 C53 C55 C57 178.7(18) . .
P2 C27 C28 C29 174(2) . .
P2 C27 C32 C31 -178(3) . .
C2 C02V C03A C03M 169(3) 2 .
O9 C40 C41 C42 179(2) . .
O9 C40 C41 C43 -9(3) . .
O10 C40 C41 C42 0(3) . .
O10 C40 C41 C43 172.3(18) . .
O11 C00Y C62 C61 12(4) . .
O11 C00Y C62 C63 -168(3) . .
O12 C00Y C62 C61 -158(2) . .
O12 C00Y C62 C63 22(4) . .
O15 C0AA C1AA C3 -18(3) . .
O15 C0AA C1AA C4 162.8(19) . .
O16 C0AA C1AA C3 160(2) . .
O16 C0AA C1AA C4 -19(3) . .
C0AA C1AA C3 C5 -179(2) . .
C0AA C1AA C4 C6 179(2) . .
C00Y C62 C63 C64 -177(3) . .
C1AA C3 C5 C7 0.0 . .
C3 C1AA C4 C6 0.0 . .
C3 C5 C7 C6 0.0 . .
C3 C5 C7 C8 -180(3) . .
C5 C7 C6 C4 0.0 . .
C5 C7 C8 C9 -39(6) . .
C5 C7 C8 C10 132(4) . .
C7 C6 C4 C1AA 0.0 . .
C7 C8 C9 C12 171(4) . .
C7 C8 C10 C11 -167(5) . .
C6 C7 C8 C9 141(4) . .
C6 C7 C8 C10 -48(6) . .
C4 C1AA C3 C5 0.0 . .
C02K C02O C02U C02V 0.0 . .
C02K C02R C038 C028 175(2) . .
C02O C02K C03M C03A 0.0 . .
C02O C02K C02R C02Q -177.9(16) . .
C02O C02K C02R C038 7(3) . .
C02O C02U C02V C2 -169(3) . 2
C02O C02U C02V C03A 0.0 . .
C02U C02V C03A C03M 0.0 . .
C02V C03A C03M C02K 0.0 . .
C03M C02K C02O C02U 0.0 . .
C03M C02K C02R C02Q -2(3) . .
C03M C02K C02R C038 -177.2(15) . .
C02X C71 C72 Rh2 -4(5) . .
C02X C71 C72 C73 67(6) . .
C02X C71 C74 C79 -58(6) . .
C8 C7 C6 C4 180(3) . .
C8 C9 C12 C13 -3(8) . .
C8 C10 C11 C13 -3(8) . .
C9 C8 C10 C11 6(8) . .
C9 C12 C13 P2 -170(4) . .
C9 C12 C13 C11 7(7) . .
C10 C8 C9 C12 -2(7) . .
C10 C11 C13 P2 173(3) . .
C10 C11 C13 C12 -4(6) . .
C13 P2 C14 C17 -171.8(16) . .
C13 P2 C14 C15 7.2(19) . .
C016 P1 C51 C52 -121.3(17) . .
C016 P1 C51 C50 55.5(17) . .
C016 P1 C53 C54 60.5(17) . .
C016 P1 C53 C55 -118.2(15) . .
C016 C025 C02Q C02R 0.0 . .
C025 C016 C028 C038 0.0 . .
C025 C02Q C02R C02K -175(2) . .
C025 C02Q C02R C038 0.0 . .
C02Q C02R C038 C028 0.0 . .
C02R C02K C02O C02U 176(2) . .
C02R C02K C03M C03A -175(3) . .
C02R C038 C028 C016 0.0 . .
C028 C016 C025 C02Q 0.0 . .
C17 C18 C19 C16 0.0 . .
C17 C18 C19 C20 -167(2) . .
C18 C17 C14 P2 179.1(14) . .
C18 C17 C14 C15 0.0 . .
C18 C19 C16 C15 0.0 . .
C18 C19 C20 C21 133.5(16) . .
C18 C19 C20 C25 -37(2) . .
C19 C16 C15 C14 0.0 . .
C19 C20 C25 C24 171(2) . .
C16 C19 C20 C21 -33(2) . .
C16 C19 C20 C25 155.7(12) . .
C16 C15 C14 P2 -179.0(16) . .
C16 C15 C14 C17 0.0 . .
C14 P2 C13 C11 -87(4) . .
C14 P2 C13 C12 90(3) . .
C14 C17 C18 C19 0.0 . .
C24 C23 C22 C21 0.0 . .
C24 C23 C26 O13 -2(4) . .
C24 C23 C26 O14 -179.6(17) . .
C23 C24 C25 C20 0.0 . .
C23 C22 C21 C20 0.0 . .
C22 C23 C26 O13 -173(2) . .
C22 C23 C26 O14 9(3) . .
C22 C21 C20 C19 -171(2) . .
C22 C21 C20 C25 0.0 . .
C21 C20 C25 C24 0.0 . .
C20 C19 C16 C15 167(2) . .
C25 C24 C23 C22 0.0 . .
C25 C24 C23 C26 -172(2) . .
C26 C23 C22 C21 171(2) . .
C27 P2 C13 C11 16(4) . .
C27 P2 C13 C12 -166(3) . .
C27 P2 C14 C17 85.4(14) . .
C27 P2 C14 C15 -95.6(15) . .
C27 C28 C29 C30 1(5) . .
C28 C27 C32 C31 -3(6) . .
C28 C29 C30 C31 4(6) . .
C28 C29 C30 C33 174(3) . .
C29 C30 C31 C32 -8(6) . .
C29 C30 C33 C36 -135(3) . .
C29 C30 C33 C35 45(4) . .
C30 C31 C32 C27 6(5) . .
C31 C30 C33 C36 36(3) . .
C31 C30 C33 C35 -143(2) . .
C32 C27 C28 C29 -1(5) . .
C36 C37 C38 C34 0.0 . .
C36 C37 C38 C39 -175(2) . .
C37 C36 C33 C30 -180(2) . .
C37 C36 C33 C35 0.0 . .
C37 C38 C34 C35 0.0 . .
C37 C38 C39 O7 -176.3(18) . .
C37 C38 C39 O8 1(3) . .
C38 C34 C35 C33 0.0 . .
C34 C38 C39 O7 9(3) . .
C34 C38 C39 O8 -174.1(18) . .
C34 C35 C33 C30 180(2) . .
C34 C35 C33 C36 0.0 . .
C33 C30 C31 C32 -179(3) . .
C33 C36 C37 C38 0.0 . .
C039 C65 C66 Rh1 82(3) . .
C039 C65 C66 C68 -9(4) . .
C039 C67 C69 Rh1 -87(3) . .
C039 C67 C69 C68 0(4) . .
C39 C38 C34 C35 175(2) . .
C40 C41 C42 C46 172(2) . .
C40 C41 C43 C44 -172(2) . .
C41 C42 C46 C45 0.0 . .
C42 C41 C43 C44 0.0 . .
C42 C46 C45 C44 0.0 . .
C42 C46 C45 C47 -175(2) . .
C46 C45 C44 C43 0.0 . .
C46 C45 C47 C48 -145.0(17) . .
C46 C45 C47 C49 33(2) . .
C45 C44 C43 C41 0.0 . .
C45 C47 C49 C50 -178(2) . .
C44 C45 C47 C48 40(3) . .
C44 C45 C47 C49 -141.8(16) . .
C43 C41 C42 C46 0.0 . .
C51 P1 C016 C025 -78.9(16) . .
C51 P1 C016 C028 81.0(17) . .
C51 P1 C53 C54 164.4(15) . .
C51 P1 C53 C55 -14.3(17) . .
C51 C52 C48 C47 0.0 . .
C52 C51 C50 C49 0.0 . .
C52 C48 C47 C45 178(3) . .
C52 C48 C47 C49 0.0 . .
C48 C47 C49 C50 0.0 . .
C47 C45 C44 C43 175(2) . .
C47 C49 C50 C51 0.0 . .
C50 C51 C52 C48 0.0 . .
C53 P1 C016 C025 24.6(18) . .
C53 P1 C016 C028 -175.4(16) . .
C53 P1 C51 C52 126.7(16) . .
C53 P1 C51 C50 -56.6(16) . .
C53 C54 C56 C58 0.0 . .
C54 C53 C55 C57 0.0 . .
C54 C56 C58 C57 0.0 . .
C54 C56 C58 C59 169(3) . .
C56 C58 C57 C55 0.0 . .
C56 C58 C59 C60 22(4) . .
C56 C58 C59 C64 -156(4) . .
C58 C57 C55 C53 0.0 . .
C58 C59 C60 C61 -178(3) . .
C58 C59 C64 C63 178(3) . .
C57 C58 C59 C60 -168(2) . .
C57 C58 C59 C64 13(5) . .
C55 C53 C54 C56 0.0 . .
C59 C58 C57 C55 -170(3) . .
C59 C60 C61 C62 1(5) . .
C60 C59 C64 C63 -1(6) . .
C60 C61 C62 C00Y 177(3) . .
C60 C61 C62 C63 -3(4) . .
C61 C62 C63 C64 3(4) . .
C62 C63 C64 C59 -1(6) . .
C64 C59 C60 C61 1(5) . .
C65 C039 C67 Rh1 -12(3) . .
C65 C039 C67 C69 61(5) . .
C65 C039 C70 C68 -62(4) . .
C65 C66 C68 C69 86(4) . .
C65 C66 C68 C70 -31(4) . .
C66 C68 C69 Rh1 -9(3) . .
C66 C68 C69 C67 -81(4) . .
C66 C68 C70 C039 65(4) . .
C67 C039 C65 Rh1 12(3) . .
C67 C039 C65 C66 -49(4) . .
C67 C039 C70 C68 38(4) . .
C69 C68 C70 C039 -48(5) . .
C70 C039 C65 Rh1 105(3) . .
C70 C039 C65 C66 45(4) . .
C70 C039 C67 Rh1 -102(3) . .
C70 C039 C67 C69 -29(5) . .
C70 C68 C69 Rh1 101(4) . .
C70 C68 C69 C67 30(5) . .
C71 C02X C80 Rh2 69(5) . .
C71 C02X C80 C79 -22(7) . .
C71 C72 C73 Rh2 -94(4) . .
C71 C72 C73 C79 -16(6) . .
C71 C74 C79 Rh2 -1(6) . .
C71 C74 C79 C73 -58(5) . .
C71 C74 C79 C80 54(7) . .
C72 C71 C74 C79 51(6) . .
C72 C73 C79 Rh2 -67(4) . .
C72 C73 C79 C74 45(5) . .
C72 C73 C79 C80 -60(6) . .
C73 C79 C80 Rh2 -7(5) . .
C73 C79 C80 C02X 78(6) . .
C74 C71 C72 Rh2 -93(4) . .
C74 C71 C72 C73 -22(6) . .
C74 C79 C80 Rh2 -105(5) . .
C74 C79 C80 C02X -20(6) . .
C80 C02X C71 C72 -48(7) . .
C80 C02X C71 C74 51(6) . .
